data_2021525
loop_
_publ_author_name
'Moreno-Fuquen, Rodolfo'
'Arango-Daravi\~na, Kevin'
'Becerra, Diana'
'Castillo, Juan-Carlos'
'Kennedy, Alan R.'
'Mac\'ias, Mario A.'

_publ_section_title
;
 Catalyst- and solvent-free synthesis of
 2-fluoro-<i>N</i>-(3-methylsulfanyl-1<i>H</i>-1,2,4-triazol-5-yl)benzamide
 through a microwave-assisted Fries rearrangement: X-ray structural and
 theoretical studies
;
_journal_coeditor_code YO3062
_journal_issue 3
_journal_name_full 'Acta Crystallographica Section C'
_journal_page_first
;
;
_journal_paper_doi 10.1107/S2053229619002572
_journal_volume 75
_journal_year 2019
_chemical_formula_iupac 'C10 H9 F N4 O S'
_chemical_formula_moiety 'C10 H9 F N4 O S'
_chemical_formula_sum 'C10 H9 F N4 O S'
_chemical_formula_weight 252.27
_chemical_name_systematic (5-Amino-3-methylsulfanyl-1<i>H</i>-1,2,4-triazol-1-yl)(2-fluorophenyl)methanon
_space_group_crystal_system triclinic
_space_group_IT_number 2
_space_group_name_Hall '-P 1'
_space_group_name_H-M_alt 'P -1'
_symmetry_space_group_name_Hall '-P 1'
_symmetry_space_group_name_H-M 'P -1'
_atom_sites_solution_hydrogens mixed
_atom_sites_solution_primary iterative
_atom_sites_solution_secondary difmap
_audit_creation_method SHELXL-2016/6
_cell_angle_alpha 94.487(9)
_cell_angle_beta 108.668(11)
_cell_angle_gamma 97.565(9)
_cell_formula_units_Z 2
_cell_length_a 7.6599(9)
_cell_length_b 7.8079(8)
_cell_length_c 10.0140(12)
_cell_measurement_reflns_used 5358
_cell_measurement_temperature 298(2)
_cell_measurement_theta_max 27.4530
_cell_measurement_theta_min 3.5530
_cell_volume 557.83(12)
_computing_cell_refinement
;
CrysAlis PRO (Agilent, 2014)
;
_computing_data_collection
;
CrysAlis PRO (Agilent, 2014)
;
_computing_data_reduction
;
CrysAlis PRO (Agilent, 2014)
;
_computing_molecular_graphics
;
Mercury (Macrae <i>et al.</i>,  2008)
;
_computing_publication_material
;
SHELXL2014 (Sheldrick, 2015)
;
_computing_structure_refinement
;
SHELXL2014 (Sheldrick, 2015)
;
_computing_structure_solution
;
SUPERFLIP (Palatinus & Chapuis, 2007)
;
_diffrn_ambient_temperature 298(2)
_diffrn_detector 'CCD plate'
_diffrn_detector_area_resol_mean 5.3072
_diffrn_measured_fraction_theta_full 0.999
_diffrn_measured_fraction_theta_max 0.998
_diffrn_measurement_device 'four-circle diffractometer'
_diffrn_measurement_device_type
;
Agilent SuperNova Dual Source diffractometer with an Atlas detector'
;
_diffrn_measurement_method '\w scans'
_diffrn_radiation_type MoK\a
_diffrn_radiation_wavelength 0.71073
_diffrn_reflns_av_R_equivalents 0.0441
_diffrn_reflns_av_unetI/netI 0.0291
_diffrn_reflns_limit_h_max 9
_diffrn_reflns_limit_h_min -9
_diffrn_reflns_limit_k_max 10
_diffrn_reflns_limit_k_min -9
_diffrn_reflns_limit_l_max 12
_diffrn_reflns_limit_l_min -12
_diffrn_reflns_number 12256
_diffrn_reflns_theta_full 25.242
_diffrn_reflns_theta_max 27.097
_diffrn_reflns_theta_min 2.846
_diffrn_source 'SuperNova (Mo) X-ray Source'
_exptl_absorpt_coefficient_mu 0.292
_exptl_absorpt_correction_T_max 1.00000
_exptl_absorpt_correction_T_min 0.85591
_exptl_absorpt_correction_type multi-scan
_exptl_absorpt_process_details
;
(CrysAlis PRO; Agilent, 2014)
;
_exptl_crystal_colour colorless
_exptl_crystal_density_diffrn 1.502
_exptl_crystal_description parallelepiped
_exptl_crystal_F_000 260
_exptl_crystal_size_max 0.380
_exptl_crystal_size_mid 0.340
_exptl_crystal_size_min 0.220
_refine_diff_density_max 0.273
_refine_diff_density_min -0.218
_refine_ls_extinction_method none
_refine_ls_goodness_of_fit_ref 0.892
_refine_ls_hydrogen_treatment mixed
_refine_ls_matrix_type full
_refine_ls_number_parameters 225
_refine_ls_number_reflns 2450
_refine_ls_number_restraints 159
_refine_ls_restrained_S_all 0.875
_refine_ls_R_factor_all 0.0491
_refine_ls_R_factor_gt 0.0424
_refine_ls_shift/su_max 0.001
_refine_ls_shift/su_mean 0.000
_refine_ls_structure_factor_coef Fsqd
_refine_ls_weighting_details 'w=1/[\s^2^(Fo^2^)+(0.0563P)^2^+0.4216P] where P=(Fo^2^+2Fc^2^)/3'
_refine_ls_weighting_scheme calc
_refine_ls_wR_factor_gt 0.1100
_refine_ls_wR_factor_ref 0.1164
_reflns_number_gt 2107
_reflns_number_total 2450
_reflns_threshold_expression 'I > 2\s(I)'
_cod_data_source_file yo3062sup1.cif
_cod_data_source_block Compound_3
_cod_database_code 2021525
_shelx_space_group_comment
;
The symmetry employed for this shelxl refinement is uniquely defined
by the following loop, which should always be used as a source of
symmetry information in preference to the above space-group names.
They are only intended as comments.
;
_shelx_estimated_absorpt_t_min 0.897
_shelx_estimated_absorpt_t_max 0.939

loop_
_space_group_symop_operation_xyz
'x, y, z'
'-x, -y, -z'

loop_
_atom_site_type_symbol
_atom_site_label
_atom_site_fract_x
_atom_site_fract_y
_atom_site_fract_z
_atom_site_U_iso_or_equiv
_atom_site_adp_type
_atom_site_calc_flag
_atom_site_occupancy
_atom_site_disorder_assembly
_atom_site_disorder_group
S S1 1.02515(8) 0.25941(8) 1.09852(5) 0.05278(19) Uani d 1 . .
H H1 1.373(3) 0.476(3) 0.7053(6) 0.063 Uiso d 1 . .
H H2 1.4957(16) 0.518(3) 0.8587(18) 0.063 Uiso d 1 . .
C C10A 0.8191(3) 0.2346(10) 0.5115(8) 0.0367(4) Uani d 0.633(3) A 1
C C11A 0.7667(7) 0.1073(11) 0.3944(7) 0.0377(5) Uani d 0.633(3) A 1
C C12A 0.5846(5) 0.0481(9) 0.3128(7) 0.0465(12) Uani d 0.633(3) A 1
H H12A 0.554375 -0.037357 0.235294 0.056 Uiso calc 0.633(3) A 1
C C13A 0.4464(5) 0.1184(5) 0.3483(4) 0.0399(5) Uani d 0.633(3) A 1
H H13A 0.321606 0.079988 0.294066 0.048 Uiso calc 0.633(3) A 1
C C14A 0.4925(5) 0.2463(5) 0.4645(4) 0.0391(4) Uani d 0.633(3) A 1
H H14A 0.399095 0.295157 0.486343 0.047 Uiso calc 0.633(3) A 1
C C15A 0.6781(2) 0.3005(7) 0.5474(5) 0.0380(4) Uani d 0.633(3) A 1
H H15A 0.708397 0.381670 0.627779 0.046 Uiso calc 0.633(3) A 1
F F1A 0.9121(3) 0.0504(3) 0.3615(2) 0.0532(6) Uani d 0.633(3) A 1
C C10B 0.8175(4) 0.2377(16) 0.5144(14) 0.0371(4) Uani d 0.367(3) A 2
C C11B 0.7981(9) 0.1168(17) 0.3994(10) 0.0371(16) Uani d 0.367(3) A 2
H H11B 0.903845 0.091889 0.380400 0.045 Uiso calc 0.367(3) A 2
C C12B 0.6220(13) 0.0324(17) 0.3122(13) 0.0390(5) Uani d 0.367(3) A 2
H H12B 0.612361 -0.055916 0.241001 0.047 Uiso calc 0.367(3) A 2
C C13B 0.4644(11) 0.0767(9) 0.3292(7) 0.0394(5) Uani d 0.367(3) A 2
H H13B 0.347918 0.018856 0.269960 0.047 Uiso calc 0.367(3) A 2
C C14B 0.4765(9) 0.2065(9) 0.4335(7) 0.0389(4) Uani d 0.367(3) A 2
H H14B 0.368949 0.241264 0.442838 0.047 Uiso calc 0.367(3) A 2
C C15B 0.6519(3) 0.2856(12) 0.5254(8) 0.0380(4) Uani d 0.367(3) A 2
F F1B 0.6863(5) 0.4163(5) 0.6360(4) 0.0557(11) Uani d 0.367(3) A 2
N N3 0.9653(2) 0.2605(2) 0.81764(16) 0.0400(4) Uani d 1 . .
N N4 1.0763(2) 0.3271(2) 0.74015(16) 0.0392(4) Uani d 1 . .
C C5 1.2529(3) 0.3998(3) 0.8343(2) 0.0426(4) Uani d 1 . .
N N6 1.2581(2) 0.3836(2) 0.96490(18) 0.0466(4) Uani d 1 . .
N N7 1.3908(3) 0.4744(3) 0.7944(2) 0.0603(5) Uani d 1 . .
C C2 1.0807(3) 0.3004(3) 0.9475(2) 0.0412(4) Uani d 1 . .
C C8 1.01785(18) 0.3102(2) 0.59287(17) 0.0372(4) Uani d 1 . .
O O9 1.12866(18) 0.3549(2) 0.53342(15) 0.0490(4) Uani d 1 . .
C C18 0.7830(3) 0.1643(3) 1.0186(2) 0.0593(6) Uani d 1 . .
H H18A 0.724733 0.160853 1.090360 0.089 Uiso calc 1 . .
H H18B 0.773136 0.047986 0.974666 0.089 Uiso calc 1 . .
H H18C 0.721750 0.233088 0.948057 0.089 Uiso calc 1 . .

loop_
_atom_site_aniso_label
_atom_site_aniso_U_11
_atom_site_aniso_U_22
_atom_site_aniso_U_33
_atom_site_aniso_U_12
_atom_site_aniso_U_13
_atom_site_aniso_U_23
S1 0.0504(3) 0.0689(4) 0.0336(3) 0.0007(3) 0.0098(2) 0.0081(2)
C10A 0.0323(6) 0.0437(8) 0.0337(8) 0.0040(6) 0.0108(6) 0.0064(6)
C11A 0.0327(8) 0.0447(10) 0.0346(9) 0.0044(8) 0.0107(7) 0.0053(7)
C12A 0.033(2) 0.062(3) 0.0362(16) 0.004(2) 0.002(2) 0.0024(16)
C13A 0.0332(7) 0.0470(10) 0.0367(9) 0.0049(7) 0.0090(7) 0.0031(7)
C14A 0.0328(6) 0.0465(9) 0.0360(9) 0.0044(7) 0.0100(6) 0.0037(7)
C15A 0.0325(6) 0.0454(9) 0.0348(9) 0.0039(6) 0.0104(6) 0.0048(7)
F1A 0.0518(12) 0.0632(13) 0.0447(11) 0.0182(9) 0.0155(9) -0.0049(9)
C10B 0.0324(7) 0.0441(9) 0.0340(8) 0.0040(7) 0.0107(6) 0.0060(7)
C11B 0.021(3) 0.054(4) 0.034(3) -0.001(3) 0.008(3) 0.009(2)
C12B 0.0329(8) 0.0462(10) 0.0358(10) 0.0049(8) 0.0098(8) 0.0038(8)
C13B 0.0331(7) 0.0466(10) 0.0362(9) 0.0049(7) 0.0095(7) 0.0030(8)
C14B 0.0327(6) 0.0462(10) 0.0358(9) 0.0044(7) 0.0100(6) 0.0035(7)
C15B 0.0326(6) 0.0453(9) 0.0348(9) 0.0041(7) 0.0104(6) 0.0047(7)
F1B 0.056(2) 0.062(2) 0.054(2) 0.0153(16) 0.0248(16) -0.0005(16)
N3 0.0366(8) 0.0471(9) 0.0338(8) -0.0019(6) 0.0119(6) 0.0042(6)
N4 0.0319(8) 0.0479(9) 0.0339(8) -0.0032(6) 0.0103(6) 0.0012(6)
C5 0.0322(9) 0.0475(11) 0.0418(10) -0.0003(8) 0.0077(8) 0.0003(8)
N6 0.0355(8) 0.0572(10) 0.0396(9) -0.0008(7) 0.0065(7) 0.0021(7)
N7 0.0349(9) 0.0893(15) 0.0445(10) -0.0158(9) 0.0088(8) 0.0000(10)
C2 0.0362(9) 0.0458(10) 0.0377(10) 0.0021(8) 0.0090(8) 0.0047(8)
C8 0.0342(9) 0.0409(9) 0.0375(9) 0.0054(7) 0.0137(7) 0.0050(7)
O9 0.0373(7) 0.0676(10) 0.0435(8) 0.0012(6) 0.0184(6) 0.0064(7)
C18 0.0531(13) 0.0743(16) 0.0490(12) -0.0062(11) 0.0220(10) 0.0059(11)

loop_
_atom_type_symbol
_atom_type_description
_atom_type_scat_dispersion_real
_atom_type_scat_dispersion_imag
_atom_type_scat_source
C C 0.0033 0.0016 'International Tables Vol C Tables 4.2.6.8 and 6.1.1.4'
H H 0.0000 0.0000 'International Tables Vol C Tables 4.2.6.8 and 6.1.1.4'
N N 0.0061 0.0033 'International Tables Vol C Tables 4.2.6.8 and 6.1.1.4'
O O 0.0106 0.0060 'International Tables Vol C Tables 4.2.6.8 and 6.1.1.4'
F F 0.0171 0.0103 'International Tables Vol C Tables 4.2.6.8 and 6.1.1.4'
S S 0.1246 0.1234 'International Tables Vol C Tables 4.2.6.8 and 6.1.1.4'

loop_
_geom_angle_atom_site_label_1
_geom_angle_atom_site_label_2
_geom_angle_atom_site_label_3
_geom_angle
C2 S1 C18 100.21(10)
C15A C10A C11A 117.7(3)
C15A C10A C8 119.2(3)
C11A C10A C8 123.0(4)
C12A C11A F1A 121.8(4)
C12A C11A C10A 123.0(5)
F1A C11A C10A 115.2(3)
C11A C12A C13A 118.4(5)
C11A C12A H12A 120.8
C13A C12A H12A 120.8
C12A C13A C14A 120.5(4)
C12A C13A H13A 119.7
C14A C13A H13A 119.7
C15A C14A C13A 119.8(3)
C15A C14A H14A 120.1
C13A C14A H14A 120.1
C14A C15A C10A 120.5(3)
C14A C15A H15A 119.7
C10A C15A H15A 119.7
C11B C10B C15B 116.3(5)
C11B C10B C8 111.4(5)
C15B C10B C8 131.7(6)
C10B C11B C12B 120.7(7)
C10B C11B H11B 119.6
C12B C11B H11B 119.6
C13B C12B C11B 121.1(10)
C13B C12B H12B 119.4
C11B C12B H12B 119.4
C12B C13B C14B 120.1(7)
C12B C13B H13B 120.0
C14B C13B H13B 120.0
C13B C14B C15B 119.0(6)
C13B C14B H14B 120.5
C15B C14B H14B 120.5
F1B C15B C14B 125.7(4)
F1B C15B C10B 112.1(4)
C14B C15B C10B 122.2(6)
C2 N3 N4 101.36(14)
C8 N4 C5 127.12(15)
C8 N4 N3 123.84(14)
C5 N4 N3 108.91(15)
N6 C5 N7 126.71(18)
N6 C5 N4 109.42(16)
N7 C5 N4 123.86(18)
C5 N6 C2 103.34(16)
C5 N7 H1 119.0(17)
C5 N7 H2 118.8(17)
H1 N7 H2 122(2)
N3 C2 N6 116.95(17)
N3 C2 S1 124.73(15)
N6 C2 S1 118.31(14)
O9 C8 N4 119.78(14)
O9 C8 C10B 122.9(6)
N4 C8 C10B 117.4(6)
O9 C8 C10A 121.7(4)
N4 C8 C10A 118.5(4)
S1 C18 H18A 109.5
S1 C18 H18B 109.5
H18A C18 H18B 109.5
S1 C18 H18C 109.5
H18A C18 H18C 109.5
H18B C18 H18C 109.5

loop_
_geom_bond_atom_site_label_1
_geom_bond_atom_site_label_2
_geom_bond_distance
S1 C2 1.739(2)
S1 C18 1.796(2)
C10A C15A 1.388(5)
C10A C11A 1.391(5)
C10A C8 1.491(2)
C11A C12A 1.367(6)
C11A F1A 1.374(6)
C12A C13A 1.382(5)
C12A H12A 0.9300
C13A C14A 1.392(4)
C13A H13A 0.9300
C14A C15A 1.386(4)
C14A H14A 0.9300
C15A H15A 0.9300
C10B C11B 1.386(9)
C10B C15B 1.403(7)
C10B C8 1.491(2)
C11B C12B 1.392(10)
C11B H11B 0.9300
C12B C13B 1.356(9)
C12B H12B 0.9300
C13B C14B 1.369(7)
C13B H13B 0.9300
C14B C15B 1.391(6)
C14B H14B 0.9300
C15B F1B 1.380(8)
N3 C2 1.303(2)
N3 N4 1.402(2)
N4 C8 1.387(2)
N4 C5 1.393(2)
C5 N6 1.312(3)
C5 N7 1.326(3)
N6 C2 1.377(2)
N7 H1 0.8600(11)
N7 H2 0.8600(11)
C8 O9 1.214(2)
C18 H18A 0.9600
C18 H18B 0.9600
C18 H18C 0.9600

loop_
_geom_hbond_atom_site_label_D
_geom_hbond_atom_site_label_H
_geom_hbond_atom_site_label_A
_geom_hbond_site_symmetry_A
_geom_hbond_distance_DH
_geom_hbond_distance_HA
_geom_hbond_distance_DA
_geom_hbond_angle_DHA
N7 H1 O9 . 0.8600(11) 2.14(2) 2.738(2) 126(2)
C15A H15A N3 . 0.93 2.60 2.960(5) 104
N7 H2 N6 2_867 0.859(17) 2.131(17) 2.987(3) 173.6(17)
C14A H14A O9 1_455 0.93 2.36 3.275(4) 167

loop_
_geom_torsion_atom_site_label_1
_geom_torsion_atom_site_label_2
_geom_torsion_atom_site_label_3
_geom_torsion_atom_site_label_4
_geom_torsion
C15A C10A C11A C12A 1.4(15)
C8 C10A C11A C12A -174.5(8)
C15A C10A C11A F1A 178.3(8)
C8 C10A C11A F1A 2.4(14)
F1A C11A C12A C13A -176.6(7)
C10A C11A C12A C13A 0.1(14)
C11A C12A C13A C14A 0.0(9)
C12A C13A C14A C15A -1.6(7)
C13A C14A C15A C10A 3.2(8)
C11A C10A C15A C14A -3.1(12)
C8 C10A C15A C14A 173.0(6)
C15B C10B C11B C12B -8(2)
C8 C10B C11B C12B 179.6(13)
C10B C11B C12B C13B 6(2)
C11B C12B C13B C14B 0.0(17)
C12B C13B C14B C15B -3.1(12)
C13B C14B C15B F1B -179.4(8)
C13B C14B C15B C10B 0.4(15)
C11B C10B C15B F1B -175.0(13)
C8 C10B C15B F1B -5(2)
C11B C10B C15B C14B 5(2)
C8 C10B C15B C14B 175.4(12)
C2 N3 N4 C8 177.04(17)
C2 N3 N4 C5 0.9(2)
C8 N4 C5 N6 -176.37(18)
N3 N4 C5 N6 -0.4(2)
C8 N4 C5 N7 4.2(3)
N3 N4 C5 N7 -179.8(2)
N7 C5 N6 C2 179.1(2)
N4 C5 N6 C2 -0.3(2)
N4 N3 C2 N6 -1.2(2)
N4 N3 C2 S1 177.63(14)
C5 N6 C2 N3 1.0(2)
C5 N6 C2 S1 -177.93(15)
C18 S1 C2 N3 -1.9(2)
C18 S1 C2 N6 176.86(17)
C5 N4 C8 O9 3.3(3)
N3 N4 C8 O9 -172.11(17)
C5 N4 C8 C10B -176.2(6)
N3 N4 C8 C10B 8.4(6)
C5 N4 C8 C10A -177.5(4)
N3 N4 C8 C10A 7.1(4)
C11B C10B C8 O9 44.0(16)
C15B C10B C8 O9 -126.6(15)
C11B C10B C8 N4 -136.5(11)
C15B C10B C8 N4 52.9(19)
C15A C10A C8 O9 -130.7(7)
C11A C10A C8 O9 45.2(11)
C15A C10A C8 N4 50.1(9)
C11A C10A C8 N4 -134.0(8)

_cod_database_fobs_code 2021525
